data_2018705
loop_
_publ_author_name
'Vranec, Peter'
'Poto\<c\<n\'ak, Ivan'
'Repovsk\'y, Peter'

_publ_section_title
;
 Low-dimensional compounds containing bioactive ligands. IV. Unusual ionic
 forms of 5-chloroquinolin-8-ol
;
_journal_coeditor_code FG3281
_journal_issue 12
_journal_name_full 'Acta Crystallographica Section C'
_journal_page_first m370
_journal_page_last m376
_journal_paper_doi 10.1107/S0108270112047452
_journal_volume 68
_journal_year 2012
_chemical_formula_iupac 'C2 H10 N2 2+, 2C9 H5 Cl N O -'
_chemical_formula_moiety 'C2 H10 N2 2+, 2(C9 H5 Cl N O -)'
_chemical_formula_sum 'C20 H20 Cl2 N4 O2'
_chemical_formula_weight 419.30
_chemical_name_systematic
;
Ethylenediammonium bis(5-chloroquinolin-8-olate)
;
_space_group_IT_number 14
_symmetry_cell_setting monoclinic
_symmetry_space_group_name_Hall '-P 2ybc'
_symmetry_space_group_name_H-M 'P 1 21/c 1'
_atom_sites_solution_hydrogens geom
_atom_sites_solution_primary direct
_atom_sites_solution_secondary difmap
_audit_creation_method SHELXL-97
_cell_angle_alpha 90.00
_cell_angle_beta 96.087(3)
_cell_angle_gamma 90.00
_cell_formula_units_Z 2
_cell_length_a 15.8369(5)
_cell_length_b 6.8335(3)
_cell_length_c 8.7459(4)
_cell_measurement_reflns_used 3109
_cell_measurement_temperature 183(2)
_cell_measurement_theta_max 29.5422
_cell_measurement_theta_min 3.2432
_cell_volume 941.16(7)
_computing_cell_refinement 'CrysAlis RED (Oxford Diffraction, 2007)'
_computing_data_collection 'CrysAlis CCD (Oxford Diffraction, 2007)'
_computing_data_reduction 'CrysAlis RED (Oxford Diffraction, 2007)'
_computing_molecular_graphics 'DIAMOND (Brandenburg, 2001)'
_computing_publication_material 'SHELXL97 (Sheldrick, 2008)'
_computing_structure_refinement 'SHELXL97 (Sheldrick, 2008)'
_computing_structure_solution 'SHELXS97 (Sheldrick, 2008)'
_diffrn_ambient_temperature 183(2)
_diffrn_detector_area_resol_mean 8.3438
_diffrn_measured_fraction_theta_full 0.999
_diffrn_measured_fraction_theta_max 0.999
_diffrn_measurement_device_type 'Oxford Diffraction Xcalibur (Sapphire2, large Be window)'
_diffrn_measurement_method '\w scans'
_diffrn_radiation_monochromator graphite
_diffrn_radiation_source 'fine-focus sealed tube'
_diffrn_radiation_type MoK\a
_diffrn_radiation_wavelength 0.71073
_diffrn_reflns_av_R_equivalents 0.0254
_diffrn_reflns_av_sigmaI/netI 0.0285
_diffrn_reflns_limit_h_max 19
_diffrn_reflns_limit_h_min -19
_diffrn_reflns_limit_k_max 8
_diffrn_reflns_limit_k_min -8
_diffrn_reflns_limit_l_max 10
_diffrn_reflns_limit_l_min -10
_diffrn_reflns_number 6777
_diffrn_reflns_theta_full 26.50
_diffrn_reflns_theta_max 26.50
_diffrn_reflns_theta_min 3.25
_exptl_absorpt_coefficient_mu 0.370
_exptl_absorpt_correction_T_max 0.241
_exptl_absorpt_correction_T_min 0.106
_exptl_absorpt_correction_type analytical
_exptl_absorpt_process_details
;
[CrysAlis PRO (Oxford Diffraction, 2007), based on expressions derived
by
Clark & Reid (1995)]
;
_exptl_crystal_colour yellow
_exptl_crystal_density_diffrn 1.480
_exptl_crystal_density_method 'not measured'
_exptl_crystal_description prism
_exptl_crystal_F_000 436
_exptl_crystal_size_max 0.3170
_exptl_crystal_size_mid 0.2999
_exptl_crystal_size_min 0.1798
_refine_diff_density_max 0.391
_refine_diff_density_min -0.189
_refine_ls_extinction_method none
_refine_ls_goodness_of_fit_ref 1.035
_refine_ls_hydrogen_treatment mixed
_refine_ls_matrix_type full
_refine_ls_number_parameters 147
_refine_ls_number_reflns 1953
_refine_ls_number_restraints 0
_refine_ls_restrained_S_all 1.035
_refine_ls_R_factor_all 0.0480
_refine_ls_R_factor_gt 0.0366
_refine_ls_shift/su_max 0.000
_refine_ls_shift/su_mean 0.000
_refine_ls_structure_factor_coef Fsqd
_refine_ls_weighting_details 'calc w=1/[\s^2^(Fo^2^)+(0.0437P)^2^+0.3861P] where P=(Fo^2^+2Fc^2^)/3'
_refine_ls_weighting_scheme calc
_refine_ls_wR_factor_gt 0.0867
_refine_ls_wR_factor_ref 0.0934
_reflns_number_gt 1610
_reflns_number_total 1953
_reflns_threshold_expression I>2sigma(I)
_cod_data_source_file fg3281.cif
_cod_data_source_block III
_cod_depositor_comments
;

2017-04-24
Fixing wrong formula (asymetric unit was indicated instead).
                 miguel
;
_cod_original_formula_sum 'C10 H10 Cl N2 O'
_cod_original_sg_symbol_H-M 'P 21/c'
_cod_database_code 2018705
_cod_database_fobs_code 2018705

loop_
_symmetry_equiv_pos_as_xyz
'x, y, z'
'-x, y+1/2, -z+1/2'
'-x, -y, -z'
'x, -y-1/2, z-1/2'

loop_
_atom_site_type_symbol
_atom_site_label
_atom_site_fract_x
_atom_site_fract_y
_atom_site_fract_z
_atom_site_U_iso_or_equiv
_atom_site_adp_type
_atom_site_calc_flag
_atom_site_refinement_flags
_atom_site_occupancy
_atom_site_symmetry_multiplicity
Cl Cl1 0.05358(3) 0.72953(8) 0.71628(6) 0.03992(18) Uani d . 1 1
C C1 0.24967(11) 0.1971(3) 0.4904(2) 0.0265(4) Uani d . 1 1
H H1 0.2705 0.0842 0.4434 0.032 Uiso calc R 1 1
C C2 0.16153(11) 0.2106(3) 0.4988(2) 0.0281(4) Uani d . 1 1
H H2 0.1244 0.1098 0.4581 0.034 Uiso calc R 1 1
C C3 0.13066(10) 0.3702(3) 0.5661(2) 0.0271(4) Uani d . 1 1
H H3 0.0714 0.3818 0.5733 0.032 Uiso calc R 1 1
C C4 0.18667(10) 0.5197(2) 0.62566(18) 0.0209(4) Uani d . 1 1
C C5 0.16087(10) 0.6923(3) 0.6970(2) 0.0249(4) Uani d . 1 1
C C6 0.21846(11) 0.8303(3) 0.75126(19) 0.0248(4) Uani d . 1 1
H H6 0.1998 0.9451 0.7989 0.030 Uiso calc R 1 1
C C7 0.30545(10) 0.8038(2) 0.73709(19) 0.0224(4) Uani d . 1 1
H H7 0.3444 0.9017 0.7765 0.027 Uiso calc R 1 1
C C8 0.33615(10) 0.6403(2) 0.66789(17) 0.0188(3) Uani d . 1 1
C C9 0.27492(9) 0.4934(2) 0.61074(18) 0.0189(3) Uani d . 1 1
C C11 0.53688(10) 0.5689(2) 0.9921(2) 0.0208(4) Uani d . 1 1
O O1 0.41795(6) 0.61455(16) 0.65317(12) 0.0202(3) Uani d . 1 1
N N1 0.30504(8) 0.3310(2) 0.54356(16) 0.0219(3) Uani d . 1 1
N N2 0.50427(9) 0.7520(2) 0.91811(17) 0.0183(3) Uani d . 1 1
H H11B 0.5767(11) 0.512(3) 0.925(2) 0.024(5) Uiso d . 1 1
H H2N2 0.4685(12) 0.801(3) 0.980(2) 0.020(5) Uiso d . 1 1
H H11A 0.5664(11) 0.601(3) 1.092(2) 0.023(5) Uiso d . 1 1
H H1N2 0.4779(14) 0.722(3) 0.825(3) 0.036(6) Uiso d . 1 1
H H3N2 0.5461(14) 0.839(3) 0.907(2) 0.037(6) Uiso d . 1 1

loop_
_atom_site_aniso_label
_atom_site_aniso_U_11
_atom_site_aniso_U_22
_atom_site_aniso_U_33
_atom_site_aniso_U_12
_atom_site_aniso_U_13
_atom_site_aniso_U_23
Cl1 0.0186(2) 0.0518(3) 0.0505(3) 0.0073(2) 0.0087(2) -0.0129(2)
C1 0.0265(9) 0.0261(9) 0.0266(9) 0.0013(7) 0.0019(7) -0.0035(7)
C2 0.0240(8) 0.0300(10) 0.0295(10) -0.0046(7) 0.0000(7) -0.0025(8)
C3 0.0183(8) 0.0350(10) 0.0278(9) -0.0022(7) 0.0021(7) 0.0024(8)
C4 0.0201(8) 0.0257(9) 0.0169(8) 0.0015(7) 0.0021(6) 0.0031(7)
C5 0.0178(8) 0.0347(10) 0.0226(9) 0.0059(7) 0.0049(6) 0.0011(7)
C6 0.0272(9) 0.0268(9) 0.0210(9) 0.0075(7) 0.0054(7) -0.0023(7)
C7 0.0231(8) 0.0235(9) 0.0206(8) 0.0000(7) 0.0015(7) -0.0023(7)
C8 0.0193(8) 0.0225(8) 0.0148(8) 0.0012(6) 0.0024(6) 0.0033(6)
C9 0.0186(8) 0.0227(8) 0.0156(8) 0.0028(6) 0.0025(6) 0.0023(6)
C11 0.0175(8) 0.0217(8) 0.0234(9) -0.0008(7) 0.0031(7) -0.0003(7)
O1 0.0164(5) 0.0256(6) 0.0189(6) 0.0006(4) 0.0037(4) 0.0004(5)
N1 0.0210(7) 0.0225(7) 0.0222(7) 0.0019(6) 0.0020(6) -0.0012(6)
N2 0.0180(7) 0.0201(7) 0.0173(7) -0.0021(6) 0.0044(6) -0.0009(6)

loop_
_atom_type_symbol
_atom_type_description
_atom_type_scat_dispersion_real
_atom_type_scat_dispersion_imag
_atom_type_scat_source
H H 0.0000 0.0000 'International Tables Vol C Tables 4.2.6.8 and 6.1.1.4'
N N 0.0061 0.0033 'International Tables Vol C Tables 4.2.6.8 and 6.1.1.4'
O O 0.0106 0.0060 'International Tables Vol C Tables 4.2.6.8 and 6.1.1.4'
Cl Cl 0.1484 0.1585 'International Tables Vol C Tables 4.2.6.8 and 6.1.1.4'
C C 0.0033 0.0016 'International Tables Vol C Tables 4.2.6.8 and 6.1.1.4'

loop_
_geom_angle_atom_site_label_1
_geom_angle_atom_site_label_2
_geom_angle_atom_site_label_3
_geom_angle_site_symmetry_1
_geom_angle_site_symmetry_3
_geom_angle
N1 C1 C2 . . 124.21(16)
N1 C1 H1 . . 117.9
C2 C1 H1 . . 117.9
C3 C2 C1 . . 118.73(16)
C3 C2 H2 . . 120.6
C1 C2 H2 . . 120.6
C2 C3 C4 . . 119.99(16)
C2 C3 H3 . . 120.0
C4 C3 H3 . . 120.0
C5 C4 C3 . . 124.40(15)
C5 C4 C9 . . 118.45(15)
C3 C4 C9 . . 117.15(15)
C6 C5 C4 . . 121.12(15)
C6 C5 Cl1 . . 119.26(14)
C4 C5 Cl1 . . 119.63(13)
C5 C6 C7 . . 120.38(16)
C5 C6 H6 . . 119.8
C7 C6 H6 . . 119.8
C8 C7 C6 . . 122.35(15)
C8 C7 H7 . . 118.8
C6 C7 H7 . . 118.8
O1 C8 C7 . . 122.80(14)
O1 C8 C9 . . 119.96(14)
C7 C8 C9 . . 117.23(14)
N1 C9 C4 . . 122.10(14)
N1 C9 C8 . . 117.43(14)
C4 C9 C8 . . 120.47(15)
N2 C11 C11 . 3_667 109.19(16)
N2 C11 H11B . . 107.0(11)
C11 C11 H11B 3_667 . 110.9(11)
N2 C11 H11A . . 108.4(11)
C11 C11 H11A 3_667 . 110.9(11)
H11B C11 H11A . . 110.3(14)
C1 N1 C9 . . 117.81(14)
C11 N2 H2N2 . . 105.8(12)
C11 N2 H1N2 . . 107.9(13)
H2N2 N2 H1N2 . . 111.8(18)
C11 N2 H3N2 . . 112.2(13)
H2N2 N2 H3N2 . . 110.0(18)
H1N2 N2 H3N2 . . 109.2(18)

loop_
_geom_bond_atom_site_label_1
_geom_bond_atom_site_label_2
_geom_bond_site_symmetry_2
_geom_bond_distance
_geom_bond_publ_flag
Cl1 C5 . 1.7437(17) yes
C1 N1 . 1.317(2) yes
C1 C2 . 1.409(2) ?
C1 H1 . 0.9500 ?
C2 C3 . 1.355(3) ?
C2 H2 . 0.9500 ?
C3 C4 . 1.416(2) ?
C3 H3 . 0.9500 ?
C4 C5 . 1.414(2) ?
C4 C9 . 1.429(2) ?
C5 C6 . 1.362(3) ?
C6 C7 . 1.408(2) ?
C6 H6 . 0.9500 ?
C7 C8 . 1.383(2) ?
C7 H7 . 0.9500 ?
C8 O1 . 1.3272(18) yes
C8 C9 . 1.447(2) ?
C9 N1 . 1.365(2) yes
C11 N2 . 1.477(2) ?
C11 C11 3_667 1.518(3) ?
C11 H11B . 0.983(19) ?
C11 H11A . 0.974(18) ?
N2 H2N2 . 0.89(2) ?
N2 H1N2 . 0.90(2) ?
N2 H3N2 . 0.90(2) ?

loop_
_geom_hbond_atom_site_label_D
_geom_hbond_atom_site_label_H
_geom_hbond_atom_site_label_A
_geom_hbond_site_symmetry_A
_geom_hbond_distance_DH
_geom_hbond_distance_HA
_geom_hbond_distance_DA
_geom_hbond_angle_DHA
N2 H2N2 O1 4_576 0.89(2) 1.88(2) 2.7427(18) 163.6(16)
N2 H1N2 O1 . 0.90(2) 1.84(2) 2.7292(18) 168.7(19)
N2 H3N2 O1 2_656 0.90(2) 2.05(2) 2.8646(18) 149.0(18)
N2 H3N2 N1 2_656 0.90(2) 2.35(2) 3.051(2) 134.3(17)
